data_4330757
loop_
_publ_author_name
'Teruki Motohashi'
'Masahiko Ito'
'Yuji Masubuchi'
'Makoto Wakeshima'
'Shinichi Kikkawa'

_publ_section_title
;
 Crystal Structure and Superconducting Properties of Hexagonal
 Lithium-Niobium Oxynitride
;
_journal_name_full 'Inorganic Chemistry'
_journal_page_first 11184
_journal_page_last 11189
_journal_paper_doi 10.1021/ic301870n
_journal_volume 51
_journal_year 2012
_chemical_formula_sum 'Li0.88 N3.48 Nb3 O0.52'
_space_group_IT_number 193
_symmetry_Int_Tables_number 193
_symmetry_space_group_name_Hall '-P 6c 2'
_symmetry_space_group_name_H-M 'P 63/m c m'
_cell_angle_alpha 90
_cell_angle_beta 90
_cell_angle_gamma 120
_cell_formula_units_Z 3
_cell_length_a 5.2043(3)
_cell_length_b 5.2043(3)
_cell_length_c 10.3942(5)
_cell_volume 243.81(2)
_pd_phase_name Li0.88Nb3.0(O0.13N0.87)4
_cod_data_source_file ic301870n_si_002.cif
_cod_data_source_block VESTA_phase_1
_cod_original_formula_sum 'Li0.88 Nb3.0 O0.52 N3.48'
_cod_database_code 4330757

loop_
_symmetry_equiv_pos_as_xyz
'x, y, z'
'-x, -y, -z'
'-y, x-y, z'
'y, -x+y, -z'
'-x+y, -x, z'
'x-y, x, -z'
'-x, -y, z+1/2'
'x, y, -z+1/2'
'y, -x+y, z+1/2'
'-y, x-y, -z+1/2'
'x-y, x, z+1/2'
'-x+y, -x, -z+1/2'
'y, x, -z+1/2'
'-y, -x, z+1/2'
'x-y, -y, -z+1/2'
'-x+y, y, z+1/2'
'-x, -x+y, -z+1/2'
'x, x-y, z+1/2'
'-y, -x, -z'
'y, x, z'
'-x+y, y, -z'
'x-y, -y, z'
'x, x-y, -z'
'-x, -x+y, z'

loop_
_atom_site_label
_atom_site_occupancy
_atom_site_fract_x
_atom_site_fract_y
_atom_site_fract_z
_atom_site_adp_type
_atom_site_B_iso_or_equiv
_atom_site_type_symbol
Nb11 0.29(1) 0.0000 0.0000 0.0000 Biso 0.06(5) Nb
Li11 0.70(5) 0.0000 0.0000 0.0000 Biso 0.06(5) Li
Nb12 0.65(1) 0.3333 0.6667 0.0000 Biso 0.06(5) Nb
Li12 0.26(3) 0.3333 0.6667 0.0000 Biso 0.06(5) Li
Nb13 0.97(1) 0.3306(15) 0.0000 0.2500 Biso 0.06(5) Nb
Li13 0.03(2) 0.3306(15) 0.0000 0.2500 Biso 0.06(5) Li
N11 0.87(1) 0.3349(6) 0.0000 0.6214(10) Biso 0.23(3) n
O11 0.13(1) 0.3349(6) 0.0000 0.6214(10) Biso 0.23(3) O

loop_
_atom_site_aniso_label
_atom_site_aniso_U_11
_atom_site_aniso_U_22
_atom_site_aniso_U_33
_atom_site_aniso_U_12
_atom_site_aniso_U_13
_atom_site_aniso_U_23
Nb11 0.00079 0.00079 0.00079 0.00039 0.00000 0.00000
Li11 0.00079 0.00079 0.00079 0.00039 0.00000 0.00000
Nb12 0.00079 0.00079 0.00079 0.00039 0.00000 0.00000
Li12 0.00079 0.00079 0.00079 0.00039 0.00000 0.00000
Nb13 0.00079 0.00079 0.00079 0.00039 0.00000 0.00000
Li13 0.00079 0.00079 0.00079 0.00039 0.00000 0.00000
N11 0.00293 0.00293 0.00293 0.00147 0.00000 0.00000
O11 0.00293 0.00293 0.00293 0.00147 0.00000 0.00000
